data_7160140
loop_
_publ_author_name
'Lu, Fei'
'Li, Zengzeng'
'Wang, Yulu'
'Liu, Guoliang'
'Niu, Guangguo'
'Wang, Guanghui'
'Zhao, Ximei'

_publ_section_title
;
 Facile access to &#x3b1;-silylmethylamidines by BF<sub>3</sub>-catalyzed
 hydroamination of silylynamides with amines.
;
_journal_issue 40
_journal_name_full 'Organic &amp; biomolecular chemistry'
_journal_page_first 8097
_journal_page_last 8101
_journal_paper_doi 10.1039/d4ob01314j
_journal_volume 22
_journal_year 2024
_chemical_absolute_configuration rm
_chemical_formula_sum 'C26 H37 N3 O2 S Si'
_chemical_formula_weight 483.73
_space_group_crystal_system orthorhombic
_space_group_IT_number 29
_space_group_name_Hall 'P 2c -2ac'
_space_group_name_H-M_alt 'P c a 21'
_atom_sites_solution_hydrogens geom
_audit_creation_method SHELXL-2018/3
_audit_update_record
;
2024-07-10 deposited with the CCDC.	2024-09-11 downloaded from the CCDC.
;
_cell_angle_alpha 90
_cell_angle_beta 90
_cell_angle_gamma 90
_cell_formula_units_Z 4
_cell_length_a 19.9676(6)
_cell_length_b 7.9854(2)
_cell_length_c 16.9860(6)
_cell_measurement_reflns_used 5123
_cell_measurement_temperature 293(2)
_cell_measurement_theta_max 70.3420
_cell_measurement_theta_min 5.1020
_cell_volume 2708.41(14)
_computing_cell_refinement 'CrysAlisPro 1.171.42.49 (Rigaku OD, 2022)'
_computing_data_collection 'CrysAlisPro 1.171.42.49 (Rigaku OD, 2022)'
_computing_data_reduction 'CrysAlisPro 1.171.42.49 (Rigaku OD, 2022)'
_computing_structure_refinement 'SHELXL-2018/3 (Sheldrick, 2018)'
_computing_structure_solution 'SHELXL-2018/3 (Sheldrick, 2018)'
_diffrn_ambient_temperature 293(2)
_diffrn_measured_fraction_theta_full 0.999
_diffrn_measured_fraction_theta_max 0.999
_diffrn_measurement_device_type 'Xcalibur, Eos, Gemini'
_diffrn_radiation_type CuK\a
_diffrn_radiation_wavelength 1.54184
_diffrn_reflns_av_R_equivalents 0.0578
_diffrn_reflns_av_unetI/netI 0.0548
_diffrn_reflns_Laue_measured_fraction_full 0.999
_diffrn_reflns_Laue_measured_fraction_max 0.999
_diffrn_reflns_limit_h_max 22
_diffrn_reflns_limit_h_min -23
_diffrn_reflns_limit_k_max 6
_diffrn_reflns_limit_k_min -9
_diffrn_reflns_limit_l_max 20
_diffrn_reflns_limit_l_min -20
_diffrn_reflns_number 16945
_diffrn_reflns_point_group_measured_fraction_full 0.991
_diffrn_reflns_point_group_measured_fraction_max 0.991
_diffrn_reflns_theta_full 67.240
_diffrn_reflns_theta_max 67.240
_diffrn_reflns_theta_min 5.139
_diffrn_source 'fine-focus sealed X-ray tube'
_exptl_absorpt_coefficient_mu 1.688
_exptl_absorpt_correction_T_max 1.00000
_exptl_absorpt_correction_T_min 0.61399
_exptl_absorpt_correction_type multi-scan
_exptl_absorpt_process_details SADABS
_exptl_crystal_colour WHITE
_exptl_crystal_density_diffrn 1.186
_exptl_crystal_description BLOCK
_exptl_crystal_F_000 1040
_exptl_crystal_size_max 0.120
_exptl_crystal_size_mid 0.120
_exptl_crystal_size_min 0.110
_refine_diff_density_max 0.242
_refine_diff_density_min -0.191
_refine_diff_density_rms 0.038
_refine_ls_abs_structure_details
;
 Flack x determined using 1363 quotients [(I+)-(I-)]/[(I+)+(I-)]
 (Parsons, Flack and Wagner, Acta Cryst. B69 (2013) 249-259).
;
_refine_ls_abs_structure_Flack 0.005(14)
_refine_ls_extinction_coef 0.0027(4)
_refine_ls_extinction_expression Fc^*^=kFc[1+0.001xFc^2^\l^3^/sin(2\q)]^-1/4^
_refine_ls_extinction_method 'SHELXL-2018/3 (Sheldrick 2018)'
_refine_ls_goodness_of_fit_ref 1.066
_refine_ls_hydrogen_treatment constr
_refine_ls_matrix_type full
_refine_ls_number_parameters 307
_refine_ls_number_reflns 4818
_refine_ls_number_restraints 1
_refine_ls_restrained_S_all 1.066
_refine_ls_R_factor_all 0.0663
_refine_ls_R_factor_gt 0.0477
_refine_ls_shift/su_max 0.005
_refine_ls_shift/su_mean 0.000
_refine_ls_structure_factor_coef Fsqd
_refine_ls_weighting_details 'w=1/[\s^2^(Fo^2^)+(0.0616P)^2^+0.2034P] where P=(Fo^2^+2Fc^2^)/3'
_refine_ls_weighting_scheme calc
_refine_ls_wR_factor_gt 0.1196
_refine_ls_wR_factor_ref 0.1408
_reflns_Friedel_coverage 0.911
_reflns_Friedel_fraction_full 0.982
_reflns_Friedel_fraction_max 0.982
_reflns_number_gt 3758
_reflns_number_total 4818
_reflns_threshold_expression 'I > 2\s(I)'
_cod_data_source_file d4ob01314j2.cif
_cod_data_source_block exp_13212
_cod_depositor_comments
;
The following automatic conversions were performed:

data item '_chemical_absolute_configuration' value 'RM' was changed
to 'rm' in accordance with the
/home/data/users/saulius/crontab/automatic-downloads/rss-feeds/RSC/lib/dictionaries/cif_core.dic
dictionary named 'cif_core.dic' version 2.4.2 last updated on
2011-04-26.

Automatic conversion script
Id: cif_fix_values 8170 2020-07-09 18:12:32Z antanas 

 Adding full bibliography for 7160140.cif.
;
_cod_original_cell_volume 2708.40(14)
_cod_database_code 7160140
_shelx_shelxl_version_number 2018/3
_shelx_space_group_comment
;
The symmetry employed for this shelxl refinement is uniquely defined
by the following loop, which should always be used as a source of
symmetry information in preference to the above space-group names.
They are only intended as comments.
;
_shelx_estimated_absorpt_t_min 0.823
_shelx_estimated_absorpt_t_max 0.836

loop_
_space_group_symop_operation_xyz
'x, y, z'
'-x, -y, z+1/2'
'x+1/2, -y, z'
'-x+1/2, y, z+1/2'

loop_
_atom_site_label
_atom_site_type_symbol
_atom_site_fract_x
_atom_site_fract_y
_atom_site_fract_z
_atom_site_U_iso_or_equiv
_atom_site_adp_type
_atom_site_occupancy
_atom_site_site_symmetry_order
_atom_site_calc_flag
_atom_site_refinement_flags_posn
_atom_site_refinement_flags_adp
_atom_site_refinement_flags_occupancy
_atom_site_disorder_assembly
_atom_site_disorder_group
Si1 Si 0.63421(7) 0.33453(17) 0.32530(9) 0.0535(4) Uani 1 1 d . . . . .
S1 S 0.52141(6) 0.18165(19) 0.55322(9) 0.0678(4) Uani 1 1 d . . . . .
N1 N 0.5747(2) 0.3365(5) 0.5296(3) 0.0605(11) Uani 1 1 d . . . . .
N2 N 0.6886(2) 0.3467(5) 0.5394(3) 0.0546(10) Uani 1 1 d . . . . .
N3 N 0.7428(4) 0.7530(7) 0.5097(5) 0.112(2) Uani 1 1 d . . . . .
O1 O 0.5175(2) 0.0683(6) 0.4882(3) 0.0857(14) Uani 1 1 d . . . . .
O2 O 0.4622(2) 0.2610(7) 0.5801(3) 0.0973(16) Uani 1 1 d . . . . .
C1 C 0.5596(3) 0.0787(7) 0.6328(3) 0.0603(13) Uani 1 1 d . . . . .
C2 C 0.5412(3) 0.1183(8) 0.7088(4) 0.0713(16) Uani 1 1 d . . . . .
H2 H 0.508301 0.198287 0.718237 0.086 Uiso 1 1 calc R U . . .
C3 C 0.5726(3) 0.0369(9) 0.7714(4) 0.0781(18) Uani 1 1 d . . . . .
H3 H 0.559327 0.060203 0.822688 0.094 Uiso 1 1 calc R U . . .
C4 C 0.6227(3) -0.0769(8) 0.7582(4) 0.0734(16) Uani 1 1 d . . . . .
C5 C 0.6405(3) -0.1125(8) 0.6814(4) 0.0789(18) Uani 1 1 d . . . . .
H5 H 0.674234 -0.190063 0.671784 0.095 Uiso 1 1 calc R U . . .
C6 C 0.6095(3) -0.0357(7) 0.6191(4) 0.0691(15) Uani 1 1 d . . . . .
H6 H 0.622173 -0.061183 0.567773 0.083 Uiso 1 1 calc R U . . .
C7 C 0.6572(4) -0.1633(10) 0.8275(6) 0.107(2) Uani 1 1 d . . . . .
H7A H 0.668217 -0.276243 0.813257 0.160 Uiso 1 1 calc R U . . .
H7B H 0.627558 -0.164172 0.872057 0.160 Uiso 1 1 calc R U . . .
H7C H 0.697337 -0.103588 0.840784 0.160 Uiso 1 1 calc R U . . .
C8 C 0.5752(4) 0.4721(8) 0.5903(4) 0.086(2) Uani 1 1 d . . . . .
H8A H 0.592326 0.428526 0.638910 0.128 Uiso 1 1 calc R U . . .
H8B H 0.530370 0.512416 0.598191 0.128 Uiso 1 1 calc R U . . .
H8C H 0.603108 0.562485 0.572644 0.128 Uiso 1 1 calc R U . . .
C9 C 0.6398(2) 0.2947(6) 0.4987(3) 0.0505(11) Uani 1 1 d . . . . .
C10 C 0.6416(3) 0.2074(6) 0.4205(3) 0.0541(12) Uani 1 1 d . . . . .
H10A H 0.605721 0.125520 0.420327 0.065 Uiso 1 1 calc R U . . .
H10B H 0.683340 0.145447 0.417867 0.065 Uiso 1 1 calc R U . . .
C11 C 0.6026(4) 0.1731(9) 0.2543(4) 0.088(2) Uani 1 1 d . . . . .
H11 H 0.564971 0.119583 0.281597 0.105 Uiso 1 1 calc R U . . .
C12 C 0.6524(5) 0.0298(11) 0.2383(6) 0.118(3) Uani 1 1 d . . . . .
H12A H 0.630449 -0.057183 0.209067 0.177 Uiso 1 1 calc R U . . .
H12B H 0.668195 -0.014644 0.287483 0.177 Uiso 1 1 calc R U . . .
H12C H 0.689638 0.071792 0.208545 0.177 Uiso 1 1 calc R U . . .
C13 C 0.5718(5) 0.2455(14) 0.1784(5) 0.122(3) Uani 1 1 d . . . . .
H13A H 0.605911 0.301927 0.148689 0.184 Uiso 1 1 calc R U . . .
H13B H 0.537024 0.323468 0.191789 0.184 Uiso 1 1 calc R U . . .
H13C H 0.553310 0.156211 0.147421 0.184 Uiso 1 1 calc R U . . .
C14 C 0.7172(3) 0.4339(8) 0.2999(3) 0.0687(15) Uani 1 1 d . . . . .
H14 H 0.727369 0.514276 0.341806 0.082 Uiso 1 1 calc R U . . .
C15 C 0.7769(3) 0.3087(10) 0.2961(5) 0.093(2) Uani 1 1 d . . . . .
H15A H 0.768236 0.225856 0.256366 0.140 Uiso 1 1 calc R U . . .
H15B H 0.782086 0.254712 0.346192 0.140 Uiso 1 1 calc R U . . .
H15C H 0.817221 0.368232 0.283233 0.140 Uiso 1 1 calc R U . . .
C16 C 0.7132(4) 0.5339(10) 0.2224(4) 0.102(2) Uani 1 1 d . . . . .
H16A H 0.755245 0.588898 0.213083 0.153 Uiso 1 1 calc R U . . .
H16B H 0.678297 0.616060 0.226224 0.153 Uiso 1 1 calc R U . . .
H16C H 0.703724 0.458963 0.179640 0.153 Uiso 1 1 calc R U . . .
C17 C 0.5696(3) 0.5095(9) 0.3279(5) 0.090(2) Uani 1 1 d . . . . .
H17 H 0.568429 0.556045 0.274492 0.109 Uiso 1 1 calc R U . . .
C18 C 0.4984(3) 0.4455(11) 0.3446(6) 0.109(3) Uani 1 1 d . . . . .
H18A H 0.495114 0.411236 0.398607 0.164 Uiso 1 1 calc R U . . .
H18B H 0.488778 0.351852 0.310955 0.164 Uiso 1 1 calc R U . . .
H18C H 0.466696 0.533429 0.334561 0.164 Uiso 1 1 calc R U . . .
C19 C 0.5905(6) 0.6574(9) 0.3830(5) 0.115(3) Uani 1 1 d . . . . .
H19A H 0.563936 0.754250 0.370800 0.172 Uiso 1 1 calc R U . . .
H19B H 0.636963 0.682745 0.375069 0.172 Uiso 1 1 calc R U . . .
H19C H 0.583244 0.625893 0.436840 0.172 Uiso 1 1 calc R U . . .
C20 C 0.7559(3) 0.3207(6) 0.5166(3) 0.0559(12) Uani 1 1 d . . . . .
C21 C 0.7966(3) 0.4596(7) 0.5022(3) 0.0600(13) Uani 1 1 d . . . . .
C22 C 0.8631(3) 0.4410(9) 0.4855(4) 0.0782(18) Uani 1 1 d . . . . .
H22 H 0.889423 0.534777 0.475500 0.094 Uiso 1 1 calc R U . . .
C23 C 0.8916(3) 0.2826(10) 0.4835(5) 0.086(2) Uani 1 1 d . . . . .
H23 H 0.936680 0.269112 0.471489 0.103 Uiso 1 1 calc R U . . .
C24 C 0.8520(3) 0.1454(9) 0.4994(4) 0.0804(18) Uani 1 1 d . . . . .
H24 H 0.870822 0.038944 0.499073 0.097 Uiso 1 1 calc R U . . .
C25 C 0.7851(3) 0.1638(7) 0.5157(4) 0.0683(15) Uani 1 1 d . . . . .
H25 H 0.759210 0.069693 0.526370 0.082 Uiso 1 1 calc R U . . .
C26 C 0.7666(3) 0.6249(8) 0.5069(4) 0.0756(17) Uani 1 1 d . . . . .

loop_
_atom_site_aniso_label
_atom_site_aniso_U_11
_atom_site_aniso_U_22
_atom_site_aniso_U_33
_atom_site_aniso_U_23
_atom_site_aniso_U_13
_atom_site_aniso_U_12
Si1 0.0518(7) 0.0573(8) 0.0512(7) 0.0041(7) 0.0035(6) 0.0043(6)
S1 0.0482(6) 0.0816(10) 0.0735(9) 0.0228(8) 0.0010(7) -0.0071(6)
N1 0.065(2) 0.054(3) 0.063(3) 0.005(2) 0.014(2) -0.004(2)
N2 0.062(2) 0.046(2) 0.056(3) -0.0007(19) 0.008(2) -0.0084(18)
N3 0.140(6) 0.053(3) 0.145(6) -0.009(4) 0.041(5) -0.013(4)
O1 0.082(3) 0.102(3) 0.073(3) 0.013(2) -0.015(2) -0.035(2)
O2 0.057(2) 0.123(4) 0.112(4) 0.047(3) 0.011(2) 0.014(2)
C1 0.052(3) 0.062(3) 0.067(3) 0.011(3) 0.007(2) -0.005(3)
C2 0.063(3) 0.074(4) 0.077(4) 0.010(3) 0.015(3) 0.008(3)
C3 0.093(5) 0.083(4) 0.058(3) 0.008(3) 0.005(3) -0.001(4)
C4 0.082(4) 0.067(4) 0.070(4) 0.006(3) -0.006(3) 0.001(3)
C5 0.084(4) 0.067(4) 0.086(5) 0.005(4) 0.001(3) 0.013(3)
C6 0.072(4) 0.068(4) 0.067(4) 0.005(3) 0.007(3) 0.000(3)
C7 0.126(6) 0.104(5) 0.090(5) 0.014(5) -0.025(5) 0.018(5)
C8 0.101(5) 0.073(4) 0.083(4) -0.008(4) 0.032(4) 0.007(4)
C9 0.057(3) 0.043(2) 0.051(3) 0.009(2) 0.009(2) -0.007(2)
C10 0.057(3) 0.049(3) 0.056(3) 0.003(2) 0.002(2) -0.006(2)
C11 0.091(5) 0.098(5) 0.073(4) -0.002(4) -0.015(4) -0.010(4)
C12 0.152(8) 0.084(5) 0.117(7) -0.036(5) -0.011(6) 0.009(5)
C13 0.142(7) 0.151(7) 0.074(5) 0.008(5) -0.034(5) -0.031(7)
C14 0.070(3) 0.072(4) 0.063(4) 0.002(3) 0.010(3) -0.011(3)
C15 0.059(3) 0.123(6) 0.098(5) 0.006(4) 0.019(3) 0.002(4)
C16 0.121(6) 0.103(6) 0.081(5) 0.022(4) 0.016(4) -0.022(5)
C17 0.087(4) 0.087(4) 0.097(5) 0.026(4) 0.017(4) 0.032(4)
C18 0.070(4) 0.137(7) 0.121(7) 0.034(6) 0.016(4) 0.037(5)
C19 0.170(9) 0.066(4) 0.108(6) -0.001(4) 0.026(6) 0.038(5)
C20 0.061(3) 0.056(3) 0.051(3) -0.002(2) 0.001(2) -0.010(2)
C21 0.068(3) 0.057(3) 0.055(3) -0.005(3) 0.003(2) -0.015(3)
C22 0.073(4) 0.092(5) 0.069(4) -0.008(3) 0.009(3) -0.030(4)
C23 0.061(4) 0.111(6) 0.085(5) -0.006(4) -0.001(3) 0.003(4)
C24 0.072(4) 0.083(4) 0.086(5) -0.010(4) -0.016(3) 0.011(3)
C25 0.072(3) 0.058(3) 0.075(4) -0.001(3) -0.008(3) -0.005(3)
C26 0.091(4) 0.063(4) 0.073(4) -0.005(3) 0.019(3) -0.025(3)

loop_
_atom_type_symbol
_atom_type_description
_atom_type_scat_dispersion_real
_atom_type_scat_dispersion_imag
_atom_type_scat_source
C C 0.0181 0.0091 'International Tables Vol C Tables 4.2.6.8 and 6.1.1.4'
H H 0.0000 0.0000 'International Tables Vol C Tables 4.2.6.8 and 6.1.1.4'
N N 0.0311 0.0180 'International Tables Vol C Tables 4.2.6.8 and 6.1.1.4'
O O 0.0492 0.0322 'International Tables Vol C Tables 4.2.6.8 and 6.1.1.4'
S S 0.3331 0.5567 'International Tables Vol C Tables 4.2.6.8 and 6.1.1.4'
Si Si 0.2541 0.3302 'International Tables Vol C Tables 4.2.6.8 and 6.1.1.4'

loop_
_geom_angle_atom_site_label_1
_geom_angle_atom_site_label_2
_geom_angle_atom_site_label_3
_geom_angle
_geom_angle_site_symmetry_1
_geom_angle_site_symmetry_3
_geom_angle_publ_flag
C11 Si1 C14 116.0(3) . . ?
C11 Si1 C17 106.9(4) . . ?
C14 Si1 C17 106.9(3) . . ?
C11 Si1 C10 101.8(3) . . ?
C14 Si1 C10 110.4(3) . . ?
C17 Si1 C10 115.0(3) . . ?
O2 S1 O1 119.1(3) . . ?
O2 S1 N1 106.0(3) . . ?
O1 S1 N1 108.4(2) . . ?
O2 S1 C1 108.9(3) . . ?
O1 S1 C1 108.8(3) . . ?
N1 S1 C1 104.7(2) . . ?
C9 N1 C8 114.4(5) . . ?
C9 N1 S1 119.2(3) . . ?
C8 N1 S1 111.9(4) . . ?
C9 N2 C20 122.2(4) . . ?
C6 C1 C2 120.3(6) . . ?
C6 C1 S1 119.8(5) . . ?
C2 C1 S1 119.9(5) . . ?
C1 C2 C3 119.1(6) . . ?
C1 C2 H2 120.4 . . ?
C3 C2 H2 120.4 . . ?
C4 C3 C2 120.9(6) . . ?
C4 C3 H3 119.6 . . ?
C2 C3 H3 119.6 . . ?
C3 C4 C5 118.6(6) . . ?
C3 C4 C7 120.2(7) . . ?
C5 C4 C7 121.2(7) . . ?
C6 C5 C4 121.4(6) . . ?
C6 C5 H5 119.3 . . ?
C4 C5 H5 119.3 . . ?
C5 C6 C1 119.7(6) . . ?
C5 C6 H6 120.2 . . ?
C1 C6 H6 120.2 . . ?
C4 C7 H7A 109.5 . . ?
C4 C7 H7B 109.5 . . ?
H7A C7 H7B 109.5 . . ?
C4 C7 H7C 109.5 . . ?
H7A C7 H7C 109.5 . . ?
H7B C7 H7C 109.5 . . ?
N1 C8 H8A 109.5 . . ?
N1 C8 H8B 109.5 . . ?
H8A C8 H8B 109.5 . . ?
N1 C8 H8C 109.5 . . ?
H8A C8 H8C 109.5 . . ?
H8B C8 H8C 109.5 . . ?
N2 C9 N1 114.8(5) . . ?
N2 C9 C10 128.2(5) . . ?
N1 C9 C10 116.8(4) . . ?
C9 C10 Si1 119.9(4) . . ?
C9 C10 H10A 107.3 . . ?
Si1 C10 H10A 107.3 . . ?
C9 C10 H10B 107.3 . . ?
Si1 C10 H10B 107.3 . . ?
H10A C10 H10B 106.9 . . ?
C12 C11 C13 112.9(8) . . ?
C12 C11 Si1 114.0(5) . . ?
C13 C11 Si1 114.5(6) . . ?
C12 C11 H11 104.7 . . ?
C13 C11 H11 104.7 . . ?
Si1 C11 H11 104.7 . . ?
C11 C12 H12A 109.5 . . ?
C11 C12 H12B 109.5 . . ?
H12A C12 H12B 109.5 . . ?
C11 C12 H12C 109.5 . . ?
H12A C12 H12C 109.5 . . ?
H12B C12 H12C 109.5 . . ?
C11 C13 H13A 109.5 . . ?
C11 C13 H13B 109.5 . . ?
H13A C13 H13B 109.5 . . ?
C11 C13 H13C 109.5 . . ?
H13A C13 H13C 109.5 . . ?
H13B C13 H13C 109.5 . . ?
C16 C14 C15 109.6(5) . . ?
C16 C14 Si1 111.6(5) . . ?
C15 C14 Si1 114.3(4) . . ?
C16 C14 H14 107.0 . . ?
C15 C14 H14 107.0 . . ?
Si1 C14 H14 107.0 . . ?
C14 C15 H15A 109.5 . . ?
C14 C15 H15B 109.5 . . ?
H15A C15 H15B 109.5 . . ?
C14 C15 H15C 109.5 . . ?
H15A C15 H15C 109.5 . . ?
H15B C15 H15C 109.5 . . ?
C14 C16 H16A 109.5 . . ?
C14 C16 H16B 109.5 . . ?
H16A C16 H16B 109.5 . . ?
C14 C16 H16C 109.5 . . ?
H16A C16 H16C 109.5 . . ?
H16B C16 H16C 109.5 . . ?
C18 C17 C19 112.7(7) . . ?
C18 C17 Si1 112.8(5) . . ?
C19 C17 Si1 112.9(6) . . ?
C18 C17 H17 105.9 . . ?
C19 C17 H17 105.9 . . ?
Si1 C17 H17 105.9 . . ?
C17 C18 H18A 109.5 . . ?
C17 C18 H18B 109.5 . . ?
H18A C18 H18B 109.5 . . ?
C17 C18 H18C 109.5 . . ?
H18A C18 H18C 109.5 . . ?
H18B C18 H18C 109.5 . . ?
C17 C19 H19A 109.5 . . ?
C17 C19 H19B 109.5 . . ?
H19A C19 H19B 109.5 . . ?
C17 C19 H19C 109.5 . . ?
H19A C19 H19C 109.5 . . ?
H19B C19 H19C 109.5 . . ?
C25 C20 C21 118.1(5) . . ?
C25 C20 N2 122.5(5) . . ?
C21 C20 N2 119.0(5) . . ?
C22 C21 C20 121.1(5) . . ?
C22 C21 C26 120.8(5) . . ?
C20 C21 C26 118.1(5) . . ?
C21 C22 C23 120.1(6) . . ?
C21 C22 H22 119.9 . . ?
C23 C22 H22 119.9 . . ?
C24 C23 C22 119.0(6) . . ?
C24 C23 H23 120.5 . . ?
C22 C23 H23 120.5 . . ?
C25 C24 C23 120.9(6) . . ?
C25 C24 H24 119.6 . . ?
C23 C24 H24 119.6 . . ?
C24 C25 C20 120.7(6) . . ?
C24 C25 H25 119.7 . . ?
C20 C25 H25 119.7 . . ?
N3 C26 C21 179.2(9) . . ?

loop_
_geom_bond_atom_site_label_1
_geom_bond_atom_site_label_2
_geom_bond_distance
_geom_bond_site_symmetry_2
_geom_bond_publ_flag
Si1 C11 1.875(7) . ?
Si1 C14 1.887(6) . ?
Si1 C17 1.902(6) . ?
Si1 C10 1.915(5) . ?
S1 O2 1.417(5) . ?
S1 O1 1.430(5) . ?
S1 N1 1.680(4) . ?
S1 C1 1.756(6) . ?
N1 C9 1.442(6) . ?
N1 C8 1.495(7) . ?
N2 C9 1.265(6) . ?
N2 C20 1.414(7) . ?
N3 C26 1.129(8) . ?
C1 C6 1.372(8) . ?
C1 C2 1.380(8) . ?
C2 C3 1.394(9) . ?
C2 H2 0.9300 . ?
C3 C4 1.370(9) . ?
C3 H3 0.9300 . ?
C4 C5 1.381(9) . ?
C4 C7 1.529(10) . ?
C5 C6 1.371(9) . ?
C5 H5 0.9300 . ?
C6 H6 0.9300 . ?
C7 H7A 0.9600 . ?
C7 H7B 0.9600 . ?
C7 H7C 0.9600 . ?
C8 H8A 0.9600 . ?
C8 H8B 0.9600 . ?
C8 H8C 0.9600 . ?
C9 C10 1.501(7) . ?
C10 H10A 0.9700 . ?
C10 H10B 0.9700 . ?
C11 C12 1.541(10) . ?
C11 C13 1.541(10) . ?
C11 H11 0.9800 . ?
C12 H12A 0.9600 . ?
C12 H12B 0.9600 . ?
C12 H12C 0.9600 . ?
C13 H13A 0.9600 . ?
C13 H13B 0.9600 . ?
C13 H13C 0.9600 . ?
C14 C16 1.541(9) . ?
C14 C15 1.558(8) . ?
C14 H14 0.9800 . ?
C15 H15A 0.9600 . ?
C15 H15B 0.9600 . ?
C15 H15C 0.9600 . ?
C16 H16A 0.9600 . ?
C16 H16B 0.9600 . ?
C16 H16C 0.9600 . ?
C17 C18 1.539(10) . ?
C17 C19 1.563(11) . ?
C17 H17 0.9800 . ?
C18 H18A 0.9600 . ?
C18 H18B 0.9600 . ?
C18 H18C 0.9600 . ?
C19 H19A 0.9600 . ?
C19 H19B 0.9600 . ?
C19 H19C 0.9600 . ?
C20 C25 1.383(7) . ?
C20 C21 1.397(7) . ?
C21 C22 1.366(8) . ?
C21 C26 1.452(9) . ?
C22 C23 1.387(10) . ?
C22 H22 0.9300 . ?
C23 C24 1.378(10) . ?
C23 H23 0.9300 . ?
C24 C25 1.371(9) . ?
C24 H24 0.9300 . ?
C25 H25 0.9300 . ?
